data_4503195
loop_
_publ_author_name
'Williams, Colleen A.'
'Blake, Alexander J.'
'Wilson, Claire'
'Hubberstey, Peter'
'Schr\"oder, Martin'

_publ_section_title
;
 Novel Metal&#x2212;Organic Frameworks Derived from Group II Metal Cations
 and Aryldicarboxylate Anionic Ligands
;
_journal_issue 3
_journal_name_full 'Crystal Growth &amp; Design'
_journal_page_first 911
_journal_paper_doi 10.1021/cg700731d
_journal_volume 8
_journal_year 2008
_chemical_absolute_configuration ad
_chemical_formula_moiety 'C15 H13 Ba N O5'
_chemical_formula_structural 'Ba(C12 H6 O4)(N O C3 H7).0.38(N O C3 H7)'
_chemical_formula_sum 'C16.13 H15.63 Ba N1.38 O5.38'
_chemical_formula_weight 452.01
_space_group_IT_number 19
_symmetry_cell_setting orthorhombic
_symmetry_space_group_name_Hall 'P 2ac 2ab'
_symmetry_space_group_name_H-M 'P 21 21 21'
_atom_sites_solution_hydrogens geom
_atom_sites_solution_primary direct
_atom_sites_solution_secondary difmap
_audit_creation_method 'enCIFer editing of SHELXL97 CIF output'
_cell_angle_alpha 90.00
_cell_angle_beta 90.00
_cell_angle_gamma 90.00
_cell_formula_units_Z 4
_cell_length_a 8.0774(15)
_cell_length_b 10.446(2)
_cell_length_c 21.327(4)
_cell_measurement_reflns_used 5878
_cell_measurement_temperature 150(2)
_cell_measurement_theta_max 27.1
_cell_measurement_theta_min 2.15
_cell_volume 1799.5(6)
_computing_cell_refinement 'Bruker SAINT version 6.36a (Bruker, 2000)'
_computing_data_collection 'Bruker SMART version 5.625 (Bruker, 2001)'
_computing_data_reduction 'Bruker SAINT; Bruker SHELXTL (Bruker, 2001)'
_computing_publication_material
;
enCIFer (Allen et al.,2004); PLATON (Spek, 2003)
;
_computing_structure_refinement 'SHELXL97 (Sheldrick, 1997)'
_computing_structure_solution 'SHELXS97 (Sheldrick, 1990)'
_diffrn_ambient_temperature 150(2)
_diffrn_measured_fraction_theta_full 0.993
_diffrn_measured_fraction_theta_max 0.993
_diffrn_measurement_device_type 'Bruker SMART APEX CCD area detector'
_diffrn_measurement_method \w
_diffrn_radiation_monochromator graphite
_diffrn_radiation_source 'normal-focus sealed tube'
_diffrn_radiation_type MoK\a
_diffrn_radiation_wavelength 0.71073
_diffrn_reflns_av_R_equivalents 0.0259
_diffrn_reflns_av_sigmaI/netI 0.0231
_diffrn_reflns_limit_h_max 9
_diffrn_reflns_limit_h_min -9
_diffrn_reflns_limit_k_max 12
_diffrn_reflns_limit_k_min -12
_diffrn_reflns_limit_l_max 25
_diffrn_reflns_limit_l_min -24
_diffrn_reflns_number 15777
_diffrn_reflns_theta_full 25.00
_diffrn_reflns_theta_max 25.00
_diffrn_reflns_theta_min 2.17
_diffrn_standards_decay_% 1
_diffrn_standards_number 0
_exptl_absorpt_coefficient_mu 2.233
_exptl_absorpt_correction_T_max 1.000
_exptl_absorpt_correction_T_min 0.820
_exptl_absorpt_correction_type multi-scan
_exptl_absorpt_process_details 'Bruker sadabs v2.05'
_exptl_crystal_colour COLOURLESS
_exptl_crystal_density_diffrn 1.668
_exptl_crystal_density_method 'not measured'
_exptl_crystal_description NEEDLE
_exptl_crystal_F_000 884
_exptl_crystal_size_max 0.39
_exptl_crystal_size_mid 0.10
_exptl_crystal_size_min 0.06
_refine_diff_density_max 2.95
_refine_diff_density_min -1.49
_refine_diff_density_rms 0.24
_refine_ls_abs_structure_details 'Flack H D (1983), Acta Cryst. A39, 876-881'
_refine_ls_abs_structure_Flack 0.51(10)
_refine_ls_extinction_method none
_refine_ls_goodness_of_fit_ref 1.13
_refine_ls_hydrogen_treatment constr
_refine_ls_matrix_type full
_refine_ls_number_parameters 101
_refine_ls_number_reflns 3165
_refine_ls_number_restraints 74
_refine_ls_restrained_S_all 1.12
_refine_ls_R_factor_all 0.0852
_refine_ls_R_factor_gt 0.0810
_refine_ls_shift/su_max 0.000
_refine_ls_shift/su_mean 0.000
_refine_ls_structure_factor_coef Fsqd
_refine_ls_weighting_details 'calc w=1/[\s^2^(Fo^2^)+(0.059P)^2^+38.69P] where P=(Fo^2^+2Fc^2^)/3'
_refine_ls_weighting_scheme calc
_refine_ls_wR_factor_gt 0.188
_refine_ls_wR_factor_ref 0.193
_reflns_number_gt 2986
_reflns_number_total 3165
_reflns_threshold_expression I>2sigma(I)
_cod_data_source_file cg700731d.cif
_cod_data_source_block 14
_cod_depositor_comments
;
The following automatic conversions were performed:

'_symmetry_cell_setting' value 'Orthorhombic' changed to
'orthorhombic' according to
/home/saulius/struct/CIF-dictionaries/cif_core.dic dictionary named
'cif_core.dic' version 2.4.1 from 2010-06-29.

Automatic conversion script
Id: cif_fix_values 1715 2011-07-08 13:25:40Z adriana 
;
_cod_database_code 4503195

loop_
_symmetry_equiv_pos_as_xyz
'x, y, z'
'-x+1/2, -y, z+1/2'
'x+1/2, -y+1/2, -z'
'-x, y+1/2, -z+1/2'

loop_
_atom_site_label
_atom_site_type_symbol
_atom_site_fract_x
_atom_site_fract_y
_atom_site_fract_z
_atom_site_U_iso_or_equiv
_atom_site_adp_type
_atom_site_occupancy
_atom_site_symmetry_multiplicity
_atom_site_calc_flag
_atom_site_refinement_flags
_atom_site_disorder_group
Ba1 Ba 0.71122(8) 0.30307(6) 0.00204(4) 0.0335(3) Uani 1 1 d . .
O1 O 0.4811(15) 0.1876(13) 0.0791(5) 0.056(3) Uiso 1 1 d D .
C1 C 0.4056(19) 0.1221(17) 0.1187(8) 0.062(5) Uiso 1 1 d D .
C2 C 0.5067(15) 0.0572(13) 0.1704(6) 0.038(3) Uiso 1 1 d D .
O2 O 0.272(2) 0.0675(15) 0.1077(7) 0.086(5) Uiso 1 1 d D .
O3 O 1.198(2) -0.065(3) 0.3931(12) 0.063(7) Uiso 0.50 1 d PD 1
O3' O 1.1994(18) -0.1343(19) 0.3725(9) 0.039(4) Uiso 0.50 1 d PD 2
C3 C 0.6711(13) 0.0924(14) 0.1782(6) 0.038(3) Uiso 1 1 d D .
H3A H 0.7188 0.1510 0.1508 0.045 Uiso 1 1 calc R .
C4 C 0.7654(18) 0.0405(16) 0.2268(6) 0.054(4) Uiso 1 1 d D .
O4 O 0.9836(17) -0.1655(12) 0.4273(6) 0.062(4) Uiso 1 1 d D .
C5 C 0.935(2) 0.063(2) 0.2319(11) 0.087(8) Uiso 1 1 d D .
H5A H 0.9901 0.1131 0.2025 0.105 Uiso 1 1 calc R .
C6 C 1.018(3) 0.0091(19) 0.2825(8) 0.070(6) Uiso 1 1 d D .
H6A H 1.1311 0.0249 0.2855 0.084 Uiso 1 1 calc R .
C7 C 0.9462(16) -0.0670(14) 0.3290(6) 0.041(4) Uiso 1 1 d D .
C8 C 1.0542(14) -0.1059(13) 0.3847(5) 0.034(3) Uiso 1 1 d D .
C9 C 0.7777(16) -0.0887(16) 0.3224(7) 0.053(4) Uiso 1 1 d D .
H9A H 0.7215 -0.1365 0.3524 0.063 Uiso 1 1 calc R .
C10 C 0.6923(16) -0.0392(13) 0.2711(6) 0.040(3) Uiso 1 1 d D .
C11 C 0.5314(18) -0.0809(18) 0.2603(7) 0.057(5) Uiso 1 1 d D .
H11A H 0.4867 -0.1446 0.2856 0.068 Uiso 1 1 calc R .
C12 C 0.436(2) -0.0291(15) 0.2124(6) 0.048(4) Uiso 1 1 d D .
H12A H 0.3256 -0.0520 0.2084 0.057 Uiso 1 1 calc R .
O1S O 0.9008(14) 0.0758(10) 0.0217(5) 0.057(3) Uiso 1 1 d D .
N1S N 0.7943(15) -0.1065(11) 0.0640(6) 0.054(3) Uiso 1 1 d D .
C1S C 0.9070(16) -0.0137(11) 0.0610(6) 0.044(4) Uiso 1 1 d D .
H1SA H 0.9945 -0.0152 0.0894 0.053 Uiso 1 1 calc R .
C2S C 0.6495(18) -0.1068(18) 0.0238(8) 0.069(5) Uiso 1 1 d D .
H2SA H 0.5894 -0.0283 0.0293 0.103 Uiso 1 1 calc R .
H2SB H 0.5797 -0.1778 0.0346 0.103 Uiso 1 1 calc R .
H2SC H 0.6836 -0.1144 -0.0192 0.103 Uiso 1 1 calc R .
C3S C 0.811(3) -0.2089(18) 0.1095(10) 0.103(8) Uiso 1 1 d D .
H3SA H 0.9220 -0.2423 0.1080 0.154 Uiso 1 1 calc R .
H3SB H 0.7340 -0.2760 0.0999 0.154 Uiso 1 1 calc R .
H3SC H 0.7892 -0.1763 0.1507 0.154 Uiso 1 1 calc R .

loop_
_atom_site_aniso_label
_atom_site_aniso_U_11
_atom_site_aniso_U_22
_atom_site_aniso_U_33
_atom_site_aniso_U_23
_atom_site_aniso_U_13
_atom_site_aniso_U_12
Ba1 0.0260(4) 0.0324(4) 0.0420(4) 0.0064(5) -0.0027(5) 0.0019(3)

loop_
_atom_type_symbol
_atom_type_description
_atom_type_scat_dispersion_real
_atom_type_scat_dispersion_imag
_atom_type_scat_source
C C 0.0033 0.0016 'International Tables Vol C Tables 4.2.6.8 and 6.1.1.4'
H H 0.0000 0.0000 'International Tables Vol C Tables 4.2.6.8 and 6.1.1.4'
N N 0.0061 0.0033 'International Tables Vol C Tables 4.2.6.8 and 6.1.1.4'
O O 0.0106 0.0060 'International Tables Vol C Tables 4.2.6.8 and 6.1.1.4'
Ba Ba -0.3244 2.2819 'International Tables Vol C Tables 4.2.6.8 and 6.1.1.4'

loop_
_geom_angle_atom_site_label_1
_geom_angle_atom_site_label_2
_geom_angle_atom_site_label_3
_geom_angle
_geom_angle_site_symmetry_1
_geom_angle_site_symmetry_3
O4 Ba1 O3 157.4(6) 2_654 4_755
O4 Ba1 O2 82.0(5) 2_654 3
O3 Ba1 O2 113.6(6) 4_755 3
O4 Ba1 O1 73.9(3) 2_654 .
O3 Ba1 O1 85.1(6) 4_755 .
O2 Ba1 O1 147.4(4) 3 .
O4 Ba1 O1 96.3(4) 2_654 3
O3 Ba1 O1 106.3(5) 4_755 3
O2 Ba1 O1 46.7(3) 3 3
O1 Ba1 O1 155.90(15) . 3
O4 Ba1 O3' 146.8(4) 2_654 4_755
O3 Ba1 O3' 17.4(6) 4_755 4_755
O2 Ba1 O3' 130.0(5) 3 4_755
O1 Ba1 O3' 73.2(4) . 4_755
O1 Ba1 O3' 112.2(3) 3 4_755
O4 Ba1 O1S 67.3(4) 2_654 3_455
O3 Ba1 O1S 99.0(4) 4_755 3_455
O2 Ba1 O1S 77.7(4) 3 3_455
O1 Ba1 O1S 73.0(3) . 3_455
O1 Ba1 O1S 124.2(3) 3 3_455
O3' Ba1 O1S 106.7(4) 4_755 3_455
O4 Ba1 O1S 87.5(4) 2_654 .
O3 Ba1 O1S 99.0(5) 4_755 .
O2 Ba1 O1S 116.0(4) 3 .
O1 Ba1 O1S 84.9(4) . .
O1 Ba1 O1S 72.6(3) 3 .
O3' Ba1 O1S 85.2(5) 4_755 .
O1S Ba1 O1S 150.0(3) 3_455 .
O4 Ba1 O4 150.8(3) 2_654 4_755
O3 Ba1 O4 44.8(4) 4_755 4_755
O2 Ba1 O4 103.6(4) 3 4_755
O1 Ba1 O4 108.2(3) . 4_755
O1 Ba1 O4 69.8(3) 3 4_755
O3' Ba1 O4 43.3(4) 4_755 4_755
O1S Ba1 O4 141.9(3) 3_455 4_755
O1S Ba1 O4 64.1(3) . 4_755
O4 Ba1 Ba1 43.5(3) 2_654 3_455
O3 Ba1 Ba1 114.2(5) 4_755 3_455
O2 Ba1 Ba1 106.5(3) 3 3_455
O1 Ba1 Ba1 41.2(2) . 3_455
O1 Ba1 Ba1 138.7(3) 3 3_455
O3' Ba1 Ba1 109.0(3) 4_755 3_455
O1S Ba1 Ba1 42.8(2) 3_455 3_455
O1S Ba1 Ba1 107.5(2) . 3_455
O4 Ba1 Ba1 149.1(2) 4_755 3_455
C1 Ba1 Ba1 122.3(3) 3 3_455
C8 Ba1 Ba1 131.5(2) 4_755 3_455
C1 O1 Ba1 166.7(12) . .
C1 O1 Ba1 93.3(9) . 3_455
Ba1 O1 Ba1 98.2(3) . 3_455
O2 C1 O1 123.2(16) . .
O2 C1 C2 113.3(13) . .
O1 C1 C2 118.1(13) . .
C3 C2 C12 119.0(13) . .
C3 C2 C1 118.7(10) . .
C12 C2 C1 122.2(10) . .
C1 O2 Ba1 95.2(11) . 3_455
C8 O3 Ba1 101.0(14) . 4_745
C8 O3' Ba1 95.6(11) . 4_745
C2 C3 C4 120.6(12) . .
C10 C4 C5 117.8(14) . .
C10 C4 C3 120.4(12) . .
C5 C4 C3 121.8(13) . .
C8 O4 Ba1 169.0(11) . 2_655
C8 O4 Ba1 92.7(9) . 4_745
Ba1 O4 Ba1 97.5(4) 2_655 4_745
C4 C5 C6 117.8(19) . .
C5 C6 C7 125.4(19) . .
C9 C7 C6 115.4(15) . .
C9 C7 C8 126.5(11) . .
C6 C7 C8 117.7(12) . .
O3' C8 O4 118.0(15) . .
O4 C8 O3 119.7(17) . .
O3' C8 C7 116.2(13) . .
O4 C8 C7 116.1(12) . .
O3 C8 C7 123.3(15) . .
C7 C9 C10 120.3(13) . .
C11 C10 C4 118.1(12) . .
C11 C10 C9 118.5(12) . .
C4 C10 C9 123.1(11) . .
C12 C11 C10 121.2(14) . .
C11 C12 C2 120.0(14) . .
C1S O1S Ba1 114.4(8) . 3
C1S O1S Ba1 137.5(10) . .
Ba1 O1S Ba1 94.4(3) 3 .
C1S N1S C2S 121.7(10) . .
C1S N1S C3S 120.2(11) . .
C2S N1S C3S 118.1(11) . .
O1S C1S N1S 123.1(11) . .

loop_
_geom_bond_atom_site_label_1
_geom_bond_atom_site_label_2
_geom_bond_distance
_geom_bond_site_symmetry_2
Ba1 O4 2.662(12) 2_654
Ba1 O3 2.73(3) 4_755
Ba1 O2 2.747(16) 3
Ba1 O1 2.759(12) .
Ba1 O1 2.785(12) 3
Ba1 O3' 2.848(19) 4_755
Ba1 O1S 2.853(11) 3_455
Ba1 O1S 2.856(11) .
Ba1 O4 2.908(14) 4_755
Ba1 C1 3.116(15) 3
Ba1 C8 3.214(12) 4_755
Ba1 Ba1 4.1890(8) 3_455
O1 C1 1.247(10) .
C1 O2 1.244(10) .
C1 C2 1.530(15) .
C2 C3 1.387(8) .
C2 C12 1.393(8) .
O3 C8 1.253(10) .
O3' C8 1.237(10) .
C3 C4 1.396(8) .
C4 C10 1.391(7) .
C4 C5 1.392(8) .
O4 C8 1.240(9) .
C5 C6 1.392(8) .
C6 C7 1.398(8) .
C7 C9 1.387(8) .
C7 C8 1.529(15) .
C9 C10 1.393(8) .
C10 C11 1.390(8) .
C11 C12 1.388(8) .
O1S C1S 1.258(9) .
O1S Ba1 2.853(11) 3
N1S C1S 1.331(8) .
N1S C2S 1.450(9) .
N1S C3S 1.451(9) .

loop_
_platon_squeeze_void_nr
_platon_squeeze_void_average_x
_platon_squeeze_void_average_y
_platon_squeeze_void_average_z
_platon_squeeze_void_volume
_platon_squeeze_void_count_electrons
1 0.146 0.293 0.646 38.6 15.8
2 -0.146 0.793 0.854 38.6 15.3
3 0.354 0.707 0.146 38.6 15.4
4 0.646 0.207 0.354 38.5 15.5
